data_7041297
loop_
_publ_author_name
'Zhou, Xinhui'
'Chen, Qianqian'
'Liu, Baolin'
'Li, Liang'
'Yang, Tao'
'Huang, Wei'

_publ_section_title
;
 Syntheses, structures and magnetic properties of nine coordination
 polymers based on terphenyl-tetracarboxylic acid ligands.
;
_journal_issue 2
_journal_name_full 'Dalton transactions (Cambridge, England : 2003)'
_journal_page_first 430
_journal_page_last 444
_journal_paper_doi 10.1039/c6dt04270h
_journal_volume 46
_journal_year 2017
_chemical_formula_sum 'C50 H37 Mn2 N5 O10'
_chemical_formula_weight 977.73
_chemical_name_systematic
; 
 ? 
;
_space_group_IT_number 2
_symmetry_cell_setting triclinic
_symmetry_space_group_name_Hall '-P 1'
_symmetry_space_group_name_H-M 'P -1'
_atom_sites_solution_hydrogens geom
_atom_sites_solution_primary direct
_atom_sites_solution_secondary difmap
_audit_creation_method SHELXL-97
_audit_update_record
;
2016-01-04 deposited with the CCDC.
2016-11-30 downloaded from the CCDC.
;
_cell_angle_alpha 93.894(2)
_cell_angle_beta 101.364(2)
_cell_angle_gamma 97.993(2)
_cell_formula_units_Z 2
_cell_length_a 9.5209(10)
_cell_length_b 12.3845(12)
_cell_length_c 19.0352(18)
_cell_measurement_reflns_used 1975
_cell_measurement_temperature 293(2)
_cell_measurement_theta_max 20.3
_cell_measurement_theta_min 2.0
_cell_volume 2168.6(4)
_computing_cell_refinement SMART
_computing_data_collection 'SMART (Bruker, 2000)'
_computing_data_reduction 'SAINT (Bruker, 2000)'
_computing_molecular_graphics SHELXTL
_computing_publication_material SHELXTL
_computing_structure_refinement 'SHELXL-97 (Sheldrick, 1997)'
_computing_structure_solution 'SHELXS-97 (Sheldrick, 1990)'
_diffrn_ambient_temperature 293(2)
_diffrn_measured_fraction_theta_full 0.980
_diffrn_measured_fraction_theta_max 0.980
_diffrn_measurement_device_type 'Bruker Smart Aepex CCD'
_diffrn_measurement_method 'phi and omega scans'
_diffrn_radiation_monochromator graphite
_diffrn_radiation_source 'fine-focus sealed tube'
_diffrn_radiation_type MoK\a
_diffrn_radiation_wavelength 0.71073
_diffrn_reflns_av_R_equivalents 0.0396
_diffrn_reflns_av_sigmaI/netI 0.0716
_diffrn_reflns_limit_h_max 9
_diffrn_reflns_limit_h_min -11
_diffrn_reflns_limit_k_max 13
_diffrn_reflns_limit_k_min -14
_diffrn_reflns_limit_l_max 22
_diffrn_reflns_limit_l_min -22
_diffrn_reflns_number 12809
_diffrn_reflns_theta_full 25.00
_diffrn_reflns_theta_max 25.00
_diffrn_reflns_theta_min 2.19
_exptl_absorpt_coefficient_mu 0.651
_exptl_absorpt_correction_T_max 0.9377
_exptl_absorpt_correction_T_min 0.9259
_exptl_absorpt_correction_type multi-scan
_exptl_absorpt_process_details 'SADABS; Bruker, 2000'
_exptl_crystal_colour colorless
_exptl_crystal_density_diffrn 1.497
_exptl_crystal_density_method 'not measured'
_exptl_crystal_description block
_exptl_crystal_F_000 1004
_exptl_crystal_size_max 0.12
_exptl_crystal_size_mid 0.11
_exptl_crystal_size_min 0.10
_refine_diff_density_max 1.412
_refine_diff_density_min -0.604
_refine_diff_density_rms 0.097
_refine_ls_extinction_method none
_refine_ls_goodness_of_fit_ref 1.052
_refine_ls_hydrogen_treatment mixed
_refine_ls_matrix_type full
_refine_ls_number_parameters 604
_refine_ls_number_reflns 7482
_refine_ls_number_restraints 282
_refine_ls_restrained_S_all 1.058
_refine_ls_R_factor_all 0.1097
_refine_ls_R_factor_gt 0.0718
_refine_ls_shift/su_max 0.000
_refine_ls_shift/su_mean 0.000
_refine_ls_structure_factor_coef Fsqd
_refine_ls_weighting_details 'calc w=1/[\s^2^(Fo^2^)+(0.0957P)^2^+3.8624P] where P=(Fo^2^+2Fc^2^)/3'
_refine_ls_weighting_scheme calc
_refine_ls_wR_factor_gt 0.1763
_refine_ls_wR_factor_ref 0.1991
_reflns_number_gt 4999
_reflns_number_total 7482
_reflns_threshold_expression >2sigma(I)
_cod_data_source_file c6dt04270h2.cif
_cod_data_source_block 3
_cod_depositor_comments 'Adding full bibliography for 7041290--7041299.cif.'
_cod_original_sg_symbol_H-M P-1
_cod_database_code 7041297

loop_
_symmetry_equiv_pos_as_xyz
'x, y, z'
'-x, -y, -z'

loop_
_atom_site_label
_atom_site_type_symbol
_atom_site_fract_x
_atom_site_fract_y
_atom_site_fract_z
_atom_site_U_iso_or_equiv
_atom_site_adp_type
_atom_site_occupancy
_atom_site_symmetry_multiplicity
_atom_site_calc_flag
_atom_site_refinement_flags
Mn1 Mn 0.02069(8) 0.35675(6) 0.20870(4) 0.0212(2) Uani 1 1 d .
Mn2 Mn -0.01837(8) 0.12720(6) 0.29987(4) 0.0215(2) Uani 1 1 d .
C1 C 0.2958(9) 0.4115(7) 0.1289(4) 0.069(2) Uani 1 1 d U
H1 H 0.3251 0.3519 0.1517 0.083 Uiso 1 1 calc R
C2 C 0.3797(12) 0.4582(9) 0.0852(5) 0.103(3) Uani 1 1 d U
H2 H 0.4636 0.4321 0.0785 0.124 Uiso 1 1 calc R
C3 C 0.3331(13) 0.5480(10) 0.0505(6) 0.108(3) Uani 1 1 d U
H3 H 0.3883 0.5838 0.0213 0.130 Uiso 1 1 calc R
C4 C 0.2026(13) 0.5837(8) 0.0601(5) 0.094(3) Uani 1 1 d U
C5 C 0.1576(15) 0.6690(10) 0.0253(6) 0.121(4) Uani 1 1 d U
H5 H 0.2104 0.7042 -0.0051 0.145 Uiso 1 1 calc R
C6 C 0.0302(15) 0.7014(10) 0.0369(6) 0.118(4) Uani 1 1 d U
H6 H -0.0036 0.7595 0.0138 0.142 Uiso 1 1 calc R
C7 C -0.0478(11) 0.6492(7) 0.0822(4) 0.079(3) Uani 1 1 d U
C8 C -0.1781(14) 0.6817(9) 0.0956(6) 0.111(4) Uani 1 1 d U
H8 H -0.2117 0.7416 0.0749 0.134 Uiso 1 1 calc R
C9 C -0.2568(13) 0.6231(9) 0.1405(6) 0.109(3) Uani 1 1 d U
H9 H -0.3419 0.6435 0.1504 0.131 Uiso 1 1 calc R
C10 C -0.2022(9) 0.5346(7) 0.1691(4) 0.073(2) Uani 1 1 d U
H10 H -0.2551 0.4933 0.1968 0.088 Uiso 1 1 calc R
C11 C -0.0038(9) 0.5611(6) 0.1177(4) 0.060(2) Uani 1 1 d U
C12 C 0.1317(8) 0.5292(6) 0.1067(3) 0.0517(17) Uani 1 1 d U
C13 C 0.0661(8) -0.1171(6) 0.2595(4) 0.0574(19) Uani 1 1 d U
H13 H 0.0989 -0.0830 0.2224 0.069 Uiso 1 1 calc R
C14 C 0.0834(9) -0.2263(6) 0.2664(4) 0.067(2) Uani 1 1 d U
H14 H 0.1308 -0.2624 0.2359 0.080 Uiso 1 1 calc R
C15 C 0.0306(9) -0.2790(6) 0.3178(4) 0.063(2) Uani 1 1 d U
H15 H 0.0396 -0.3521 0.3224 0.076 Uiso 1 1 calc R
C16 C -0.0375(8) -0.2223(5) 0.3639(4) 0.0501(17) Uani 1 1 d U
C17 C -0.0921(9) -0.2700(6) 0.4212(4) 0.061(2) Uani 1 1 d U
H17 H -0.0846 -0.3428 0.4280 0.074 Uiso 1 1 calc R
C18 C -0.1537(9) -0.2124(6) 0.4655(4) 0.062(2) Uani 1 1 d U
H18 H -0.1891 -0.2462 0.5020 0.074 Uiso 1 1 calc R
C19 C -0.1661(7) -0.1003(5) 0.4576(3) 0.0463(16) Uani 1 1 d U
C20 C -0.2290(8) -0.0365(6) 0.5026(4) 0.0542(18) Uani 1 1 d U
H20 H -0.2637 -0.0660 0.5407 0.065 Uiso 1 1 calc R
C21 C -0.2388(8) 0.0686(6) 0.4899(4) 0.0527(17) Uani 1 1 d U
H21 H -0.2837 0.1111 0.5183 0.063 Uiso 1 1 calc R
C22 C -0.1816(7) 0.1130(5) 0.4346(4) 0.0488(16) Uani 1 1 d U
H22 H -0.1890 0.1856 0.4271 0.059 Uiso 1 1 calc R
C23 C -0.1126(6) -0.0499(4) 0.4020(3) 0.0346(13) Uani 1 1 d U
C24 C -0.0451(6) -0.1116(5) 0.3546(3) 0.0359(13) Uani 1 1 d U
C25 C 0.2748(6) 0.2598(4) 0.3163(3) 0.0278(12) Uani 1 1 d U
C26 C 0.4304(5) 0.3025(4) 0.3528(3) 0.0245(11) Uani 1 1 d U
C27 C 0.5208(6) 0.3661(5) 0.3180(3) 0.0365(14) Uani 1 1 d U
H27 H 0.4859 0.3808 0.2711 0.044 Uiso 1 1 calc R
C28 C 0.4858(6) 0.2825(5) 0.4220(3) 0.0326(13) Uani 1 1 d U
H28 H 0.4290 0.2371 0.4460 0.039 Uiso 1 1 calc R
C29 C -0.0134(5) 0.3860(4) 0.3598(3) 0.0215(11) Uani 1 1 d U
C30 C -0.0131(5) 0.4476(4) 0.4313(2) 0.0203(10) Uani 1 1 d U
C31 C 0.1197(5) 0.5026(4) 0.4698(2) 0.0218(11) Uani 1 1 d U
H31 H 0.2004 0.5039 0.4490 0.026 Uiso 1 1 calc R
C32 C -0.1369(5) 0.4441(4) 0.4614(2) 0.0191(10) Uani 1 1 d U
C33 C -0.2854(5) 0.3919(4) 0.4223(2) 0.0217(11) Uani 1 1 d U
C34 C -0.3387(6) 0.4081(5) 0.3513(3) 0.0301(12) Uani 1 1 d U
H34 H -0.2788 0.4478 0.3259 0.036 Uiso 1 1 calc R
C35 C -0.3749(6) 0.3288(5) 0.4565(3) 0.0312(12) Uani 1 1 d U
H35 H -0.3414 0.3166 0.5042 0.037 Uiso 1 1 calc R
C36 C -0.2777(6) 0.2022(5) 0.2022(3) 0.0344(14) Uani 1 1 d U
C37 C -0.4313(5) 0.1691(4) 0.1603(3) 0.0282(12) Uani 1 1 d U
C38 C -0.5369(6) 0.1237(5) 0.1947(3) 0.0396(14) Uani 1 1 d U
H38 H -0.5140 0.1175 0.2439 0.048 Uiso 1 1 calc R
C39 C -0.4678(7) 0.1805(6) 0.0891(3) 0.0470(16) Uani 1 1 d U
H39 H -0.3993 0.2154 0.0660 0.056 Uiso 1 1 calc R
C40 C 0.0173(6) 0.1318(5) 0.1347(3) 0.0313(13) Uani 1 1 d U
C41 C 0.0130(5) 0.0598(4) 0.0664(3) 0.0262(11) Uani 1 1 d U
C42 C 0.1391(5) 0.0476(4) 0.0406(3) 0.0265(12) Uani 1 1 d U
C43 C 0.1199(6) -0.0129(5) -0.0262(3) 0.0308(12) Uani 1 1 d U
H43 H 0.2018 -0.0219 -0.0444 0.037 Uiso 1 1 calc R
C44 C 0.2870(5) 0.0929(4) 0.0828(3) 0.0258(11) Uani 1 1 d U
C45 C 0.3921(7) 0.1402(6) 0.0501(3) 0.0497(17) Uani 1 1 d U
H45 H 0.3699 0.1456 0.0007 0.060 Uiso 1 1 calc R
C46 C 0.3235(6) 0.0872(5) 0.1562(3) 0.0383(14) Uani 1 1 d U
H46 H 0.2529 0.0583 0.1802 0.046 Uiso 1 1 calc R
C47 C 0.419(3) 0.638(2) 0.3304(17) 0.309(19) Uani 1 1 d .
H47A H 0.4993 0.6048 0.3525 0.463 Uiso 1 1 d R
H47B H 0.3583 0.5885 0.2919 0.463 Uiso 1 1 d R
H47C H 0.3636 0.6557 0.3655 0.463 Uiso 1 1 d R
C48 C 0.499(3) 0.730(3) 0.2374(15) 0.325(16) Uani 1 1 d U
H48A H 0.4727 0.7870 0.2076 0.487 Uiso 1 1 d R
H48B H 0.4387 0.6622 0.2178 0.487 Uiso 1 1 d R
H48C H 0.5988 0.7236 0.2390 0.487 Uiso 1 1 d R
C49 C 0.463(2) 0.806(5) 0.3472(12) 0.39(5) Uani 1 1 d .
C50 C 0.470(3) 0.935(3) 0.3276(19) 0.34(2) Uani 1 1 d .
H50A H 0.4806 0.9382 0.2786 0.507 Uiso 1 1 d R
H50B H 0.5523 0.9791 0.3591 0.507 Uiso 1 1 d R
H50C H 0.3832 0.9620 0.3336 0.507 Uiso 1 1 d R
N1 N 0.1755(7) 0.4446(5) 0.1411(3) 0.0615(16) Uani 1 1 d .
N2 N -0.0731(8) 0.5037(5) 0.1588(3) 0.0659(18) Uani 1 1 d .
N3 N 0.0056(5) -0.0595(4) 0.3031(3) 0.0406(12) Uani 1 1 d .
N4 N -0.1166(5) 0.0567(4) 0.3916(3) 0.0369(12) Uani 1 1 d .
N5 N 0.475(3) 0.758(4) 0.3017(13) 0.36(3) Uani 1 1 d .
O1 O 0.2190(4) 0.3123(3) 0.26726(19) 0.0395(10) Uani 1 1 d .
O2 O 0.2120(4) 0.1762(3) 0.3376(2) 0.0368(9) Uani 1 1 d .
O3 O 0.0067(4) 0.4419(3) 0.30897(18) 0.0349(9) Uani 1 1 d .
O4 O -0.0284(4) 0.2852(3) 0.35720(19) 0.0342(9) Uani 1 1 d .
O5 O -0.2060(4) 0.2862(3) 0.1878(2) 0.0475(11) Uani 1 1 d .
O6 O -0.2348(4) 0.1401(4) 0.2483(2) 0.0470(11) Uani 1 1 d .
O7 O -0.0005(5) 0.0866(4) 0.1889(2) 0.0480(11) Uani 1 1 d .
O8 O 0.0298(5) 0.2313(4) 0.1279(2) 0.0465(11) Uani 1 1 d .
O9 O 0.4256(13) 0.8066(10) 0.4072(7) 0.192(5) Uani 1 1 d .
O10 O 0.348(4) 0.113(2) 0.817(2) 0.88(5) Uani 1 1 d .
H10A H 0.3298 0.0529 0.7901 1.060 Uiso 1 1 d R
H10B H 0.3484 0.0985 0.8597 1.060 Uiso 1 1 d R

loop_
_atom_site_aniso_label
_atom_site_aniso_U_11
_atom_site_aniso_U_22
_atom_site_aniso_U_33
_atom_site_aniso_U_23
_atom_site_aniso_U_13
_atom_site_aniso_U_12
Mn1 0.0221(4) 0.0230(4) 0.0166(4) -0.0005(3) 0.0033(3) -0.0003(3)
Mn2 0.0209(4) 0.0211(4) 0.0200(4) -0.0020(3) 0.0019(3) 0.0002(3)
C1 0.059(5) 0.088(5) 0.068(4) 0.001(4) 0.032(4) 0.009(4)
C2 0.103(7) 0.119(7) 0.098(6) 0.008(6) 0.053(5) 0.009(6)
C3 0.111(7) 0.118(7) 0.105(6) 0.025(6) 0.057(6) -0.005(6)
C4 0.120(7) 0.083(6) 0.079(5) 0.035(5) 0.024(5) -0.003(5)
C5 0.147(8) 0.111(7) 0.110(7) 0.053(6) 0.036(6) 0.000(6)
C6 0.141(8) 0.110(7) 0.104(7) 0.051(6) 0.014(6) 0.019(6)
C7 0.102(6) 0.071(5) 0.065(5) 0.034(4) 0.004(4) 0.019(5)
C8 0.124(8) 0.100(7) 0.112(7) 0.032(6) 0.007(6) 0.036(6)
C9 0.109(7) 0.111(7) 0.115(7) 0.021(6) 0.016(6) 0.051(6)
C10 0.069(5) 0.079(5) 0.079(5) 0.017(4) 0.017(4) 0.030(4)
C11 0.074(5) 0.054(4) 0.049(4) 0.007(3) 0.011(4) 0.001(4)
C12 0.062(4) 0.049(4) 0.044(3) 0.009(3) 0.017(3) -0.002(3)
C13 0.067(5) 0.050(4) 0.057(4) 0.001(3) 0.018(3) 0.012(3)
C14 0.087(5) 0.044(4) 0.072(5) -0.007(4) 0.021(4) 0.026(4)
C15 0.083(5) 0.037(4) 0.069(4) -0.001(3) 0.012(4) 0.015(3)
C16 0.057(4) 0.032(3) 0.059(4) 0.003(3) 0.009(3) 0.005(3)
C17 0.075(5) 0.037(4) 0.075(5) 0.019(4) 0.015(4) 0.014(3)
C18 0.072(5) 0.042(4) 0.074(5) 0.030(4) 0.019(4) 0.002(3)
C19 0.049(4) 0.038(3) 0.050(4) 0.014(3) 0.007(3) -0.001(3)
C20 0.055(4) 0.058(4) 0.054(4) 0.019(3) 0.023(3) 0.002(3)
C21 0.061(4) 0.049(4) 0.057(4) 0.011(3) 0.034(3) 0.006(3)
C22 0.057(4) 0.036(3) 0.059(4) 0.011(3) 0.021(3) 0.013(3)
C23 0.039(3) 0.028(3) 0.036(3) 0.007(2) 0.006(2) 0.003(2)
C24 0.040(3) 0.028(3) 0.037(3) 0.006(3) 0.002(3) 0.003(2)
C25 0.022(3) 0.032(3) 0.026(3) -0.007(2) -0.001(2) 0.005(2)
C26 0.018(3) 0.029(3) 0.024(2) -0.002(2) 0.001(2) 0.000(2)
C27 0.031(3) 0.052(4) 0.021(3) 0.002(3) -0.002(2) 0.000(3)
C28 0.024(3) 0.037(3) 0.033(3) 0.006(2) 0.004(2) -0.007(2)
C29 0.016(3) 0.025(3) 0.023(2) -0.005(2) 0.0044(19) 0.003(2)
C30 0.022(3) 0.018(2) 0.020(2) 0.001(2) 0.002(2) 0.003(2)
C31 0.018(3) 0.024(3) 0.022(2) -0.003(2) 0.0041(19) -0.001(2)
C32 0.020(3) 0.018(2) 0.018(2) 0.0014(19) 0.0018(19) 0.0011(19)
C33 0.020(3) 0.021(2) 0.021(2) -0.003(2) 0.002(2) 0.002(2)
C34 0.025(3) 0.040(3) 0.022(2) 0.005(2) 0.003(2) -0.006(2)
C35 0.027(3) 0.041(3) 0.021(2) 0.005(2) 0.000(2) -0.004(2)
C36 0.024(3) 0.043(3) 0.031(3) -0.012(3) -0.002(2) 0.005(3)
C37 0.017(3) 0.033(3) 0.029(3) -0.001(2) 0.001(2) -0.006(2)
C38 0.031(3) 0.054(4) 0.029(3) 0.002(3) -0.003(2) 0.003(3)
C39 0.031(3) 0.066(4) 0.040(3) 0.008(3) 0.007(3) -0.008(3)
C40 0.021(3) 0.038(3) 0.032(3) -0.009(3) 0.001(2) 0.007(2)
C41 0.020(3) 0.037(3) 0.020(2) -0.005(2) 0.003(2) 0.003(2)
C42 0.021(3) 0.034(3) 0.022(2) -0.006(2) 0.003(2) 0.003(2)
C43 0.021(3) 0.044(3) 0.028(3) -0.008(2) 0.009(2) 0.004(2)
C44 0.022(3) 0.030(3) 0.023(2) -0.001(2) 0.005(2) -0.001(2)
C45 0.036(4) 0.074(4) 0.033(3) 0.004(3) -0.001(3) -0.001(3)
C46 0.027(3) 0.051(4) 0.034(3) 0.005(3) 0.005(2) -0.003(3)
C47 0.40(5) 0.28(3) 0.32(4) -0.03(3) 0.19(3) 0.15(3)
C48 0.323(18) 0.385(18) 0.279(17) 0.025(10) 0.107(11) 0.042(10)
C49 0.093(13) 1.01(14) 0.076(12) 0.14(3) 0.011(11) 0.04(3)
C50 0.29(3) 0.35(4) 0.28(3) 0.24(3) -0.10(2) -0.12(3)
N1 0.071(5) 0.062(4) 0.049(3) 0.007(3) 0.012(3) -0.001(3)
N2 0.097(5) 0.053(4) 0.045(3) 0.005(3) 0.007(3) 0.009(4)
N3 0.043(3) 0.030(3) 0.048(3) -0.002(2) 0.006(2) 0.009(2)
N4 0.042(3) 0.031(3) 0.040(3) 0.007(2) 0.011(2) 0.009(2)
N5 0.22(2) 0.76(8) 0.094(13) 0.10(3) 0.003(15) 0.07(3)
O1 0.026(2) 0.061(3) 0.031(2) 0.007(2) 0.0011(17) 0.0092(19)
O2 0.021(2) 0.038(2) 0.046(2) 0.0008(19) -0.0010(17) -0.0044(17)
O3 0.049(3) 0.035(2) 0.0211(18) -0.0005(17) 0.0130(17) 0.0038(18)
O4 0.046(3) 0.022(2) 0.035(2) -0.0060(17) 0.0198(18) -0.0011(17)
O5 0.026(2) 0.042(3) 0.066(3) 0.001(2) 0.000(2) -0.0096(19)
O6 0.024(2) 0.065(3) 0.046(2) 0.009(2) -0.0080(18) 0.003(2)
O7 0.063(3) 0.058(3) 0.022(2) -0.006(2) 0.011(2) 0.008(2)
O8 0.061(3) 0.045(3) 0.031(2) -0.011(2) 0.011(2) 0.005(2)
O9 0.219(13) 0.186(11) 0.183(11) 0.023(9) 0.066(10) 0.039(9)
O10 0.95(7) 0.48(4) 0.94(8) -0.49(5) -0.61(7) 0.54(5)

loop_
_atom_type_symbol
_atom_type_description
_atom_type_scat_dispersion_real
_atom_type_scat_dispersion_imag
_atom_type_scat_source
C C 0.0033 0.0016 'International Tables Vol C Tables 4.2.6.8 and 6.1.1.4'
H H 0.0000 0.0000 'International Tables Vol C Tables 4.2.6.8 and 6.1.1.4'
N N 0.0061 0.0033 'International Tables Vol C Tables 4.2.6.8 and 6.1.1.4'
O O 0.0106 0.0060 'International Tables Vol C Tables 4.2.6.8 and 6.1.1.4'
Mn Mn 0.3368 0.7283 'International Tables Vol C Tables 4.2.6.8 and 6.1.1.4'

loop_
_geom_angle_atom_site_label_1
_geom_angle_atom_site_label_2
_geom_angle_atom_site_label_3
_geom_angle
_geom_angle_site_symmetry_1
_geom_angle_site_symmetry_3
O8 Mn1 O3 162.76(16) . .
O8 Mn1 O1 85.87(16) . .
O3 Mn1 O1 86.05(15) . .
O8 Mn1 O5 83.21(17) . .
O3 Mn1 O5 91.85(16) . .
O1 Mn1 O5 135.06(17) . .
O8 Mn1 N2 111.64(19) . .
O3 Mn1 N2 83.88(18) . .
O1 Mn1 N2 141.6(2) . .
O5 Mn1 N2 82.3(2) . .
O8 Mn1 N1 76.51(19) . .
O3 Mn1 N1 117.54(18) . .
O1 Mn1 N1 83.18(19) . .
O5 Mn1 N1 135.14(19) . .
N2 Mn1 N1 69.2(2) . .
O6 Mn2 O2 157.74(16) . .
O6 Mn2 O7 81.89(17) . .
O2 Mn2 O7 93.75(16) . .
O6 Mn2 O4 83.35(16) . .
O2 Mn2 O4 83.05(15) . .
O7 Mn2 O4 130.51(15) . .
O6 Mn2 N4 86.54(17) . .
O2 Mn2 N4 109.21(16) . .
O7 Mn2 N4 142.05(17) . .
O4 Mn2 N4 83.25(15) . .
O6 Mn2 N3 109.16(17) . .
O2 Mn2 N3 91.36(16) . .
O7 Mn2 N3 79.86(17) . .
O4 Mn2 N3 149.28(16) . .
N4 Mn2 N3 70.09(17) . .
N1 C1 C2 124.9(9) . .
N1 C1 H1 117.6 . .
C2 C1 H1 117.6 . .
C1 C2 C3 116.8(10) . .
C1 C2 H2 121.6 . .
C3 C2 H2 121.6 . .
C2 C3 C4 120.1(9) . .
C2 C3 H3 119.9 . .
C4 C3 H3 119.9 . .
C5 C4 C12 124.5(11) . .
C5 C4 C3 119.5(10) . .
C12 C4 C3 116.0(9) . .
C4 C5 C6 117.3(11) . .
C4 C5 H5 121.4 . .
C6 C5 H5 121.4 . .
C7 C6 C5 121.2(10) . .
C7 C6 H6 119.4 . .
C5 C6 H6 119.4 . .
C6 C7 C11 122.2(10) . .
C6 C7 C8 122.2(9) . .
C11 C7 C8 115.6(9) . .
C9 C8 C7 120.1(10) . .
C9 C8 H8 119.9 . .
C7 C8 H8 119.9 . .
C10 C9 C8 117.2(10) . .
C10 C9 H9 121.4 . .
C8 C9 H9 121.4 . .
C9 C10 N2 123.7(9) . .
C9 C10 H10 118.1 . .
N2 C10 H10 118.1 . .
N2 C11 C7 126.6(8) . .
N2 C11 C12 117.0(7) . .
C7 C11 C12 116.4(7) . .
N1 C12 C4 124.8(8) . .
N1 C12 C11 116.8(6) . .
C4 C12 C11 118.3(8) . .
N3 C13 C14 123.4(7) . .
N3 C13 H13 118.3 . .
C14 C13 H13 118.3 . .
C15 C14 C13 119.4(7) . .
C15 C14 H14 120.3 . .
C13 C14 H14 120.3 . .
C14 C15 C16 119.2(7) . .
C14 C15 H15 120.4 . .
C16 C15 H15 120.4 . .
C15 C16 C24 117.4(6) . .
C15 C16 C17 123.2(6) . .
C24 C16 C17 119.4(6) . .
C18 C17 C16 121.6(6) . .
C18 C17 H17 119.2 . .
C16 C17 H17 119.2 . .
C17 C18 C19 121.2(7) . .
C17 C18 H18 119.4 . .
C19 C18 H18 119.4 . .
C20 C19 C23 117.5(6) . .
C20 C19 C18 123.4(6) . .
C23 C19 C18 119.0(6) . .
C21 C20 C19 119.2(6) . .
C21 C20 H20 120.4 . .
C19 C20 H20 120.4 . .
C20 C21 C22 119.9(6) . .
C20 C21 H21 120.1 . .
C22 C21 H21 120.1 . .
N4 C22 C21 123.3(6) . .
N4 C22 H22 118.3 . .
C21 C22 H22 118.3 . .
N4 C23 C19 123.1(5) . .
N4 C23 C24 117.0(5) . .
C19 C23 C24 119.8(5) . .
N3 C24 C16 123.5(6) . .
N3 C24 C23 117.5(5) . .
C16 C24 C23 119.0(6) . .
O1 C25 O2 125.4(5) . .
O1 C25 C26 116.4(5) . .
O2 C25 C26 118.2(4) . .
C28 C26 C27 117.6(5) . .
C28 C26 C25 121.6(5) . .
C27 C26 C25 120.8(4) . .
C34 C27 C26 121.4(5) 1_655 .
C34 C27 H27 119.3 1_655 .
C26 C27 H27 119.3 . .
C26 C28 C35 120.9(5) . 1_655
C26 C28 H28 119.5 . .
C35 C28 H28 119.5 1_655 .
O4 C29 O3 125.5(4) . .
O4 C29 C30 117.0(4) . .
O3 C29 C30 117.4(4) . .
C31 C30 C32 120.1(4) . .
C31 C30 C29 116.7(4) . .
C32 C30 C29 123.0(4) . .
C30 C31 C32 122.5(5) . 2_566
C30 C31 H31 118.7 . .
C32 C31 H31 118.7 2_566 .
C31 C32 C30 117.4(4) 2_566 .
C31 C32 C33 118.9(4) 2_566 .
C30 C32 C33 123.6(4) . .
C35 C33 C34 117.7(5) . .
C35 C33 C32 120.6(4) . .
C34 C33 C32 121.7(4) . .
C27 C34 C33 120.8(5) 1_455 .
C27 C34 H34 119.6 1_455 .
C33 C34 H34 119.6 . .
C33 C35 C28 121.5(5) . 1_455
C33 C35 H35 119.2 . .
C28 C35 H35 119.2 1_455 .
O5 C36 O6 126.3(5) . .
O5 C36 C37 118.1(5) . .
O6 C36 C37 115.6(5) . .
C39 C37 C38 119.0(5) . .
C39 C37 C36 121.5(5) . .
C38 C37 C36 119.5(5) . .
C37 C38 C46 120.3(5) . 1_455
C37 C38 H38 119.9 . .
C46 C38 H38 119.9 1_455 .
C37 C39 C45 120.3(6) . 1_455
C37 C39 H39 119.8 . .
C45 C39 H39 119.8 1_455 .
O7 C40 O8 127.2(5) . .
O7 C40 C41 118.0(5) . .
O8 C40 C41 114.6(5) . .
C43 C41 C42 119.7(4) 2 .
C43 C41 C40 118.0(4) 2 .
C42 C41 C40 122.1(4) . .
C43 C42 C41 116.8(5) . .
C43 C42 C44 120.9(5) . .
C41 C42 C44 122.3(4) . .
C41 C43 C42 123.5(5) 2 .
C41 C43 H43 118.2 2 .
C42 C43 H43 118.2 . .
C45 C44 C46 117.7(5) . .
C45 C44 C42 121.0(5) . .
C46 C44 C42 121.3(5) . .
C44 C45 C39 121.4(5) . 1_655
C44 C45 H45 119.3 . .
C39 C45 H45 119.3 1_655 .
C44 C46 C38 121.2(5) . 1_655
C44 C46 H46 119.4 . .
C38 C46 H46 119.4 1_655 .
N5 C47 H47A 111.5 . .
N5 C47 H47B 111.7 . .
H47A C47 H47B 109.5 . .
N5 C47 H47C 105.2 . .
H47A C47 H47C 109.5 . .
H47B C47 H47C 109.5 . .
N5 C48 H48A 107.2 . .
N5 C48 H48B 108.9 . .
H48A C48 H48B 109.5 . .
N5 C48 H48C 112.3 . .
H48A C48 H48C 109.5 . .
H48B C48 H48C 109.5 . .
N5 C49 O9 147(7) . .
N5 C49 C50 108(4) . .
O9 C49 C50 104(5) . .
C49 C50 H50A 109.0 . .
C49 C50 H50B 109.3 . .
H50A C50 H50B 109.5 . .
C49 C50 H50C 110.1 . .
H50A C50 H50C 109.5 . .
H50B C50 H50C 109.5 . .
C1 N1 C12 117.4(7) . .
C1 N1 Mn1 125.2(5) . .
C12 N1 Mn1 117.2(5) . .
C11 N2 C10 116.7(7) . .
C11 N2 Mn1 119.7(6) . .
C10 N2 Mn1 123.6(5) . .
C13 N3 C24 117.0(5) . .
C13 N3 Mn2 126.1(5) . .
C24 N3 Mn2 116.8(4) . .
C22 N4 C23 116.9(5) . .
C22 N4 Mn2 124.5(4) . .
C23 N4 Mn2 118.5(4) . .
C49 N5 C48 161(6) . .
C49 N5 C47 95(4) . .
C48 N5 C47 104(4) . .
C25 O1 Mn1 146.0(4) . .
C25 O2 Mn2 119.7(3) . .
C29 O3 Mn1 118.1(3) . .
C29 O4 Mn2 149.4(3) . .
C36 O5 Mn1 136.1(4) . .
C36 O6 Mn2 129.0(4) . .
C40 O7 Mn2 140.2(4) . .
C40 O8 Mn1 125.6(4) . .
H10A O10 H10B 107.7 . .

loop_
_geom_bond_atom_site_label_1
_geom_bond_atom_site_label_2
_geom_bond_distance
_geom_bond_site_symmetry_2
Mn1 O8 2.134(4) .
Mn1 O3 2.154(3) .
Mn1 O1 2.157(4) .
Mn1 O5 2.161(4) .
Mn1 N2 2.316(6) .
Mn1 N1 2.346(6) .
Mn2 O6 2.133(4) .
Mn2 O2 2.155(4) .
Mn2 O7 2.184(4) .
Mn2 O4 2.198(3) .
Mn2 N4 2.305(5) .
Mn2 N3 2.358(5) .
C1 N1 1.326(9) .
C1 C2 1.366(12) .
C1 H1 0.9300 .
C2 C3 1.411(14) .
C2 H2 0.9300 .
C3 C4 1.416(14) .
C3 H3 0.9300 .
C4 C5 1.360(14) .
C4 C12 1.374(11) .
C5 C6 1.382(15) .
C5 H5 0.9300 .
C6 C7 1.381(14) .
C6 H6 0.9300 .
C7 C11 1.391(10) .
C7 C8 1.420(14) .
C8 C9 1.417(15) .
C8 H8 0.9300 .
C9 C10 1.376(12) .
C9 H9 0.9300 .
C10 N2 1.382(10) .
C10 H10 0.9300 .
C11 N2 1.305(9) .
C11 C12 1.449(10) .
C12 N1 1.344(9) .
C13 N3 1.324(8) .
C13 C14 1.397(9) .
C13 H13 0.9300 .
C14 C15 1.351(10) .
C14 H14 0.9300 .
C15 C16 1.397(9) .
C15 H15 0.9300 .
C16 C24 1.405(8) .
C16 C17 1.426(10) .
C17 C18 1.340(10) .
C17 H17 0.9300 .
C18 C19 1.424(9) .
C18 H18 0.9300 .
C19 C20 1.399(10) .
C19 C23 1.409(8) .
C20 C21 1.352(9) .
C20 H20 0.9300 .
C21 C22 1.389(9) .
C21 H21 0.9300 .
C22 N4 1.335(8) .
C22 H22 0.9300 .
C23 N4 1.352(7) .
C23 C24 1.443(8) .
C24 N3 1.341(7) .
C25 O1 1.249(6) .
C25 O2 1.255(7) .
C25 C26 1.511(7) .
C26 C28 1.371(7) .
C26 C27 1.381(8) .
C27 C34 1.374(7) 1_655
C27 H27 0.9300 .
C28 C35 1.384(7) 1_655
C28 H28 0.9300 .
C29 O4 1.233(6) .
C29 O3 1.257(6) .
C29 C30 1.514(6) .
C30 C31 1.388(7) .
C30 C32 1.405(7) .
C31 C32 1.395(6) 2_566
C31 H31 0.9300 .
C32 C31 1.395(6) 2_566
C32 C33 1.496(7) .
C33 C35 1.365(7) .
C33 C34 1.385(7) .
C34 C27 1.374(7) 1_455
C34 H34 0.9300 .
C35 C28 1.384(7) 1_455
C35 H35 0.9300 .
C36 O5 1.240(7) .
C36 O6 1.253(7) .
C36 C37 1.507(7) .
C37 C39 1.354(8) .
C37 C38 1.382(8) .
C38 C46 1.383(8) 1_455
C38 H38 0.9300 .
C39 C45 1.399(8) 1_455
C39 H39 0.9300 .
C40 O7 1.235(7) .
C40 O8 1.240(7) .
C40 C41 1.517(7) .
C41 C43 1.370(7) 2
C41 C42 1.407(7) .
C42 C43 1.397(7) .
C42 C44 1.490(7) .
C43 C41 1.370(7) 2
C43 H43 0.9300 .
C44 C45 1.365(8) .
C44 C46 1.381(7) .
C45 C39 1.399(8) 1_655
C45 H45 0.9300 .
C46 C38 1.383(8) 1_655
C46 H46 0.9300 .
C47 N5 1.67(4) .
C47 H47A 0.9600 .
C47 H47B 0.9600 .
C47 H47C 0.9600 .
C48 N5 1.32(3) .
C48 H48A 0.9600 .
C48 H48B 0.9600 .
C48 H48C 0.9600 .
C49 N5 1.05(6) .
C49 O9 1.26(2) .
C49 C50 1.66(7) .
C50 H50A 0.9600 .
C50 H50B 0.9600 .
C50 H50C 0.9600 .
O10 H10A 0.8500 .
O10 H10B 0.8501 .
